data_4513080
loop_
_publ_author_name
'Yutronkie, Nathan J.'
'Leitch, Alicea A.'
'Korobkov, Ilia'
'Brusso, Jaclyn L.'

_publ_section_title
;
 1,2,4,6-Thiatriazinyl Radicals and Dimers: Structural and Electronic
 Tuning through Heteroaromatic Substituent Modification
;
_journal_issue 5
_journal_name_full 'Crystal Growth &amp; Design'
_journal_page_first 2524
_journal_paper_doi 10.1021/acs.cgd.5b00296
_journal_volume 15
_journal_year 2015
_chemical_formula_sum 'C24 H20 Br10 N10 S2'
_chemical_formula_weight 1311.72
_chemical_name_systematic
; 
 ? 
;
_space_group_crystal_system monoclinic
_space_group_IT_number 14
_space_group_name_Hall '-P 2ybc'
_space_group_name_H-M_alt 'P 1 21/c 1'
_symmetry_space_group_name_Hall '-P 2ybc'
_symmetry_space_group_name_H-M 'P 1 21/c 1'
_atom_sites_solution_hydrogens geom
_audit_creation_method SHELXL-2013
_cell_angle_alpha 90
_cell_angle_beta 100.7904(15)
_cell_angle_gamma 90
_cell_formula_units_Z 2
_cell_length_a 13.5657(3)
_cell_length_b 7.7176(2)
_cell_length_c 17.8819(4)
_cell_measurement_reflns_used 7674
_cell_measurement_temperature 200(2)
_cell_measurement_theta_max 26.47
_cell_measurement_theta_min 2.88
_cell_volume 1839.04(8)
_computing_cell_refinement 'APEX II, Bruker (2009)'
_computing_data_collection 'APEX II, Bruker (2009)'
_computing_data_reduction 'XPREP, Bruker (2009)'
_computing_molecular_graphics 'SHELXTL, Bruker (2004)'
_computing_publication_material 'SHELXTL, Bruker (2004)'
_computing_structure_refinement 'SHELXL-2013 (Sheldrick, 2013)'
_computing_structure_solution 'SHELXS-03 (Sheldrick, 2003)'
_diffrn_ambient_temperature 200(2)
_diffrn_measured_fraction_theta_full 0.988
_diffrn_measured_fraction_theta_max 0.986
_diffrn_measurement_device_type 'Bruker APEX-II CCD'
_diffrn_measurement_method '\f and \w scans'
_diffrn_radiation_type MoK\a
_diffrn_radiation_wavelength 0.71073
_diffrn_reflns_av_R_equivalents 0.0500
_diffrn_reflns_av_unetI/netI 0.0419
_diffrn_reflns_laue_measured_fraction_full 0.988
_diffrn_reflns_laue_measured_fraction_max 0.986
_diffrn_reflns_limit_h_max 18
_diffrn_reflns_limit_h_min -18
_diffrn_reflns_limit_k_max 10
_diffrn_reflns_limit_k_min -9
_diffrn_reflns_limit_l_max 23
_diffrn_reflns_limit_l_min -23
_diffrn_reflns_number 25235
_diffrn_reflns_point_group_measured_fraction_full 0.988
_diffrn_reflns_point_group_measured_fraction_max 0.986
_diffrn_reflns_theta_full 25.242
_diffrn_reflns_theta_max 28.302
_diffrn_reflns_theta_min 2.527
_exptl_absorpt_coefficient_mu 11.044
_exptl_absorpt_correction_T_max 0.7457
_exptl_absorpt_correction_T_min 0.4115
_exptl_absorpt_correction_type multi-scan
_exptl_absorpt_process_details 'SADABS, Bruker (2003)'
_exptl_crystal_colour orange
_exptl_crystal_density_diffrn 2.369
_exptl_crystal_density_meas ?
_exptl_crystal_description plate
_exptl_crystal_F_000 1232
_exptl_crystal_size_max 0.170
_exptl_crystal_size_mid 0.100
_exptl_crystal_size_min 0.030
_refine_diff_density_max 1.028
_refine_diff_density_min -0.431
_refine_diff_density_rms 0.140
_refine_ls_extinction_method none
_refine_ls_goodness_of_fit_ref 1.024
_refine_ls_hydrogen_treatment constr
_refine_ls_matrix_type full
_refine_ls_number_parameters 208
_refine_ls_number_reflns 4501
_refine_ls_number_restraints 0
_refine_ls_restrained_S_all 1.024
_refine_ls_R_factor_all 0.0653
_refine_ls_R_factor_gt 0.0388
_refine_ls_shift/su_max 0.001
_refine_ls_shift/su_mean 0.000
_refine_ls_structure_factor_coef Fsqd
_refine_ls_weighting_details 'w=1/[\s^2^(Fo^2^)+(0.0618P)^2^+0.4277P] where P=(Fo^2^+2Fc^2^)/3'
_refine_ls_weighting_scheme calc
_refine_ls_wR_factor_gt 0.0957
_refine_ls_wR_factor_ref 0.1080
_reflns_Friedel_coverage 0.000
_reflns_number_gt 3260
_reflns_number_total 4501
_reflns_threshold_expression 'I > 2\s(I)'
_cod_data_source_file cg5b00296_si_004.cif
_cod_data_source_block jb020
_cod_depositor_comments
;
The following automatic conversions were performed:

'_exptl_crystal_density_meas' value 'n/a' was changed to '?' - the
value is perceived as not measured.

Automatic conversion script
Id: cif_fix_values 3271 2015-04-21 07:52:19Z andrius 
;
_cod_database_code 4513080
_shelx_space_group_comment
; 
The symmetry employed for this shelxl refinement is uniquely defined 
by the following loop, which should always be used as a source of 
symmetry information in preference to the above space-group names. 
They are only intended as comments. 
;
_shelx_estimated_absorpt_t_min 0.255
_shelx_estimated_absorpt_t_max 0.733
_shelxl_version_number 2013-4

loop_
_space_group_symop_operation_xyz
'x, y, z'
'-x, y+1/2, -z+1/2'
'-x, -y, -z'
'x, -y-1/2, z-1/2'

loop_
_atom_site_label
_atom_site_type_symbol
_atom_site_fract_x
_atom_site_fract_y
_atom_site_fract_z
_atom_site_U_iso_or_equiv
_atom_site_adp_type
_atom_site_occupancy
_atom_site_site_symmetry_order
_atom_site_calc_flag
_atom_site_refinement_flags_posn
_atom_site_refinement_flags_adp
Br1 Br 1.43570(4) 0.21045(8) 0.25254(3) 0.05889(18) Uani 1 1 d . .
Br2 Br 0.95046(4) 0.79233(6) 0.09912(2) 0.04130(14) Uani 1 1 d . .
Br3 Br 1.29686(3) 0.48280(6) 0.04883(3) 0.04463(14) Uani 1 1 d . .
Br4 Br 1.21604(4) 0.56209(7) 0.16441(3) 0.05647(17) Uani 1 1 d . .
Br5 Br 1.36859(4) 0.41119(7) -0.06751(3) 0.05183(15) Uani 1 1 d . .
S1 S 1.33424(8) -0.03485(15) 0.22091(6) 0.0375(3) Uani 1 1 d . .
N1 N 1.2222(3) 0.0381(5) 0.21337(18) 0.0352(8) Uani 1 1 d . .
N2 N 1.3580(3) -0.0721(5) 0.13681(19) 0.0374(8) Uani 1 1 d . .
N3 N 1.2049(3) 0.0681(4) 0.07785(17) 0.0304(7) Uani 1 1 d . .
N4 N 1.0291(3) 0.2304(4) 0.07353(18) 0.0291(7) Uani 1 1 d . .
H4B H 1.0565 0.2113 0.0334 0.035 Uiso 1 1 calc R U
N5 N 1.2583(3) 0.0185(4) -0.05780(18) 0.0322(7) Uani 1 1 d . .
H5B H 1.2038 0.0738 -0.0511 0.039 Uiso 1 1 calc R U
C1 C 1.1750(3) 0.0899(5) 0.1444(2) 0.0277(8) Uani 1 1 d . .
C2 C 1.0780(3) 0.1759(5) 0.1418(2) 0.0269(8) Uani 1 1 d . .
C3 C 1.0355(3) 0.2036(5) 0.2049(2) 0.0312(9) Uani 1 1 d . .
H3A H 1.0686 0.1657 0.2537 0.037 Uiso 1 1 calc R U
C4 C 0.9429(3) 0.2883(5) 0.1961(2) 0.0371(10) Uani 1 1 d . .
H4A H 0.9126 0.3078 0.2392 0.044 Uiso 1 1 calc R U
C5 C 0.8956(3) 0.3432(6) 0.1255(2) 0.0386(10) Uani 1 1 d . .
H5A H 0.8330 0.4017 0.1190 0.046 Uiso 1 1 calc R U
C6 C 0.9417(3) 0.3112(5) 0.0637(2) 0.0373(10) Uani 1 1 d . .
H6A H 0.9103 0.3475 0.0142 0.045 Uiso 1 1 calc R U
C7 C 1.2922(3) -0.0148(5) 0.0783(2) 0.0286(8) Uani 1 1 d . .
C8 C 1.3190(3) -0.0476(5) 0.0031(2) 0.0301(8) Uani 1 1 d . .
C9 C 1.4028(3) -0.1395(6) -0.0062(2) 0.0374(9) Uani 1 1 d . .
H9A H 1.4455 -0.1902 0.0363 0.045 Uiso 1 1 calc R U
C10 C 1.4236(4) -0.1568(6) -0.0795(3) 0.0410(10) Uani 1 1 d . .
H10A H 1.4816 -0.2186 -0.0870 0.049 Uiso 1 1 calc R U
C11 C 1.3607(4) -0.0846(6) -0.1405(3) 0.0438(11) Uani 1 1 d . .
H11A H 1.3748 -0.0959 -0.1903 0.053 Uiso 1 1 calc R U
C12 C 1.2768(4) 0.0042(6) -0.1289(2) 0.0391(10) Uani 1 1 d . .
H12A H 1.2325 0.0548 -0.1706 0.047 Uiso 1 1 calc R U

loop_
_atom_site_aniso_label
_atom_site_aniso_U_11
_atom_site_aniso_U_22
_atom_site_aniso_U_33
_atom_site_aniso_U_23
_atom_site_aniso_U_13
_atom_site_aniso_U_12
Br1 0.0418(3) 0.0773(4) 0.0606(3) -0.0282(3) 0.0175(2) -0.0133(3)
Br2 0.0496(3) 0.0458(3) 0.0285(2) 0.00364(17) 0.00728(18) -0.0011(2)
Br3 0.0457(3) 0.0341(3) 0.0505(3) 0.00816(19) -0.0003(2) -0.0083(2)
Br4 0.0582(3) 0.0542(3) 0.0586(3) 0.0050(2) 0.0150(3) -0.0131(2)
Br5 0.0553(3) 0.0394(3) 0.0591(3) -0.0026(2) 0.0063(2) -0.0040(2)
S1 0.0345(6) 0.0466(7) 0.0326(5) 0.0089(4) 0.0092(4) 0.0068(5)
N1 0.0347(19) 0.044(2) 0.0287(16) 0.0043(14) 0.0111(14) -0.0009(16)
N2 0.0339(19) 0.042(2) 0.0386(18) 0.0001(15) 0.0121(15) 0.0042(16)
N3 0.0378(19) 0.0268(18) 0.0294(15) 0.0025(13) 0.0139(14) -0.0004(14)
N4 0.0327(18) 0.0289(18) 0.0278(15) 0.0021(13) 0.0111(13) 0.0002(14)
N5 0.0341(18) 0.0323(19) 0.0336(16) -0.0048(14) 0.0152(15) -0.0014(15)
C1 0.032(2) 0.0226(19) 0.0316(18) 0.0024(14) 0.0142(16) -0.0035(16)
C2 0.031(2) 0.0230(19) 0.0282(17) -0.0010(14) 0.0107(15) -0.0038(16)
C3 0.040(2) 0.029(2) 0.0262(17) -0.0027(15) 0.0114(16) 0.0008(17)
C4 0.040(2) 0.035(2) 0.041(2) -0.0066(18) 0.0183(19) -0.0022(19)
C5 0.034(2) 0.033(2) 0.051(2) 0.0005(19) 0.0138(19) 0.0031(19)
C6 0.038(2) 0.036(2) 0.038(2) 0.0021(18) 0.0064(18) -0.0005(19)
C7 0.033(2) 0.023(2) 0.0327(19) -0.0007(15) 0.0137(16) -0.0056(16)
C8 0.029(2) 0.028(2) 0.0355(19) -0.0022(16) 0.0118(16) -0.0087(16)
C9 0.039(2) 0.031(2) 0.046(2) -0.0054(18) 0.0165(19) -0.0056(19)
C10 0.042(3) 0.033(2) 0.054(3) -0.011(2) 0.026(2) -0.004(2)
C11 0.056(3) 0.038(3) 0.045(2) -0.0152(19) 0.030(2) -0.013(2)
C12 0.045(3) 0.042(3) 0.032(2) -0.0062(18) 0.0129(19) -0.010(2)

loop_
_atom_type_symbol
_atom_type_description
_atom_type_scat_dispersion_real
_atom_type_scat_dispersion_imag
_atom_type_scat_source
C C 0.0033 0.0016 'International Tables Vol C Tables 4.2.6.8 and 6.1.1.4'
H H 0.0000 0.0000 'International Tables Vol C Tables 4.2.6.8 and 6.1.1.4'
N N 0.0061 0.0033 'International Tables Vol C Tables 4.2.6.8 and 6.1.1.4'
S S 0.1246 0.1234 'International Tables Vol C Tables 4.2.6.8 and 6.1.1.4'
Br Br -0.2901 2.4595 'International Tables Vol C Tables 4.2.6.8 and 6.1.1.4'

loop_
_geom_angle_atom_site_label_1
_geom_angle_atom_site_label_2
_geom_angle_atom_site_label_3
_geom_angle
Br5 Br3 Br4 177.41(3)
N1 S1 N2 109.52(18)
N1 S1 Br1 103.96(14)
N2 S1 Br1 99.05(14)
C1 N1 S1 117.7(3)
C7 N2 S1 117.0(3)
C1 N3 C7 117.9(3)
C6 N4 C2 123.2(3)
C8 N5 C12 122.8(4)
N3 C1 N1 127.5(4)
N3 C1 C2 116.6(3)
N1 C1 C2 115.9(3)
N4 C2 C3 119.0(4)
N4 C2 C1 117.3(3)
C3 C2 C1 123.7(3)
C2 C3 C4 119.0(4)
C5 C4 C3 120.2(4)
C4 C5 C6 118.4(4)
N4 C6 C5 120.2(4)
N2 C7 N3 129.0(4)
N2 C7 C8 114.8(4)
N3 C7 C8 116.2(3)
N5 C8 C9 119.7(4)
N5 C8 C7 117.1(4)
C9 C8 C7 123.2(4)
C8 C9 C10 118.6(4)
C11 C10 C9 120.1(4)
C10 C11 C12 119.4(4)
N5 C12 C11 119.3(4)

loop_
_geom_bond_atom_site_label_1
_geom_bond_atom_site_label_2
_geom_bond_distance
Br1 S1 2.3467(13)
Br3 Br5 2.5175(7)
Br3 Br4 2.5880(7)
S1 N1 1.602(4)
S1 N2 1.622(4)
N1 C1 1.340(5)
N2 C7 1.318(5)
N3 C1 1.338(5)
N3 C7 1.345(5)
N4 C6 1.321(5)
N4 C2 1.343(5)
N5 C8 1.337(5)
N5 C12 1.346(5)
C1 C2 1.466(5)
C2 C3 1.377(5)
C3 C4 1.399(6)
C4 C5 1.372(6)
C5 C6 1.390(6)
C7 C8 1.479(5)
C8 C9 1.376(6)
C9 C10 1.397(6)
C10 C11 1.372(7)
C11 C12 1.377(7)

loop_
_geom_torsion_atom_site_label_1
_geom_torsion_atom_site_label_2
_geom_torsion_atom_site_label_3
_geom_torsion_atom_site_label_4
_geom_torsion
N2 S1 N1 C1 -13.3(4)
Br1 S1 N1 C1 91.8(3)
N1 S1 N2 C7 10.0(4)
Br1 S1 N2 C7 -98.4(3)
C7 N3 C1 N1 -0.1(6)
C7 N3 C1 C2 -178.1(3)
S1 N1 C1 N3 9.4(6)
S1 N1 C1 C2 -172.5(3)
C6 N4 C2 C3 0.5(6)
C6 N4 C2 C1 -179.2(4)
N3 C1 C2 N4 -2.1(5)
N1 C1 C2 N4 179.6(3)
N3 C1 C2 C3 178.1(4)
N1 C1 C2 C3 -0.2(6)
N4 C2 C3 C4 -0.3(6)
C1 C2 C3 C4 179.5(4)
C2 C3 C4 C5 -0.3(6)
C3 C4 C5 C6 0.5(7)
C2 N4 C6 C5 -0.2(6)
C4 C5 C6 N4 -0.3(6)
S1 N2 C7 N3 -1.9(6)
S1 N2 C7 C8 178.2(3)
C1 N3 C7 N2 -4.1(6)
C1 N3 C7 C8 175.7(3)
C12 N5 C8 C9 -2.2(6)
C12 N5 C8 C7 177.1(4)
N2 C7 C8 N5 -175.5(3)
N3 C7 C8 N5 4.7(5)
N2 C7 C8 C9 3.7(6)
N3 C7 C8 C9 -176.2(4)
N5 C8 C9 C10 1.9(6)
C7 C8 C9 C10 -177.3(4)
C8 C9 C10 C11 -0.8(6)
C9 C10 C11 C12 -0.2(7)
C8 N5 C12 C11 1.2(6)
C10 C11 C12 N5 0.0(6)
